data_9009864
loop_
_publ_author_name
'Gabrielson, O.'

_publ_section_title
;
 The crystal structure of finnemanite Pb5Cl(AsO3)3
;
_journal_name_full 'Arkiv for Mineralogi och Geologi'
_journal_page_first 1
_journal_page_last 8
_journal_volume 2
_journal_year 1956
_chemical_compound_source 'Langban, Varmland, Sweden'
_chemical_formula_sum 'As3 Cl O9 Pb5'
_chemical_name_mineral Finnemanite
_space_group_IT_number 173
_symmetry_space_group_name_Hall 'P 6c'
_symmetry_space_group_name_H-M 'P 63'
_cell_angle_alpha 90
_cell_angle_beta 90
_cell_angle_gamma 120
_cell_length_a 10.28
_cell_length_b 10.28
_cell_length_c 7
_cell_formula_units_Z 2
_cell_volume 640.641
_database_code_amcsd 0012044
_exptl_crystal_density_diffrn 7.466
_cod_original_formula_sum 'Pb5 Cl As3 O9'
_cod_database_code 9009864

loop_
_space_group_symop_operation_xyz
x,y,z
x-y,x,1/2+z
-y,x-y,z
-x,-y,1/2+z
-x+y,-x,z
y,-x+y,1/2+z

loop_
_atom_site_label
_atom_site_fract_x
_atom_site_fract_y
_atom_site_fract_z
Pb1 0.00000 0.00000 0.00000
Pb2 0.33333 0.66667 0.62000
Pb3 0.30000 0.40000 0.25000
Cl 0.33333 0.66667 0.12000
As 0.27000 0.37000 0.77000
O1 0.20500 0.17000 0.75000
O2 0.14500 0.44000 0.82000
O3 0.37500 0.44500 0.55000

loop_
_cod_related_entry_id
_cod_related_entry_database
_cod_related_entry_code
1 AMCSD 0012044
